data_7234925
loop_
_publ_author_name
'Xiao, Lei'
'You, Fengguang'
'Gong, Pifu'
'Hu, Zhanggui'
'Lin, Zheshuai'

_publ_section_title
;
 Synthesis and structure of a new mixed metal iodate Ba3Ga2(IO3)12
;
_journal_issue 33
_journal_name_full CrystEngComm
_journal_page_first 4981
_journal_paper_doi 10.1039/C9CE00814D
_journal_volume 21
_journal_year 2019
_chemical_formula_moiety '0.67(Ba4.5 Ga3 I18 O54)'
_chemical_formula_sum 'Ba0.5 Ga0.33 I2 O6'
_chemical_formula_weight 441.71
_space_group_crystal_system trigonal
_space_group_IT_number 148
_space_group_name_Hall '-R 3'
_space_group_name_H-M_alt 'R -3 :H'
_atom_sites_solution_primary dual
_audit_creation_date 2019-05-10
_audit_creation_method
;
Olex2 1.2
(compiled 2018.05.29 svn.r3508 for OlexSys, GUI svn.r5506)
;
_audit_update_record
;
2019-07-24 deposited with the CCDC.	2019-07-25 downloaded from the CCDC.
;
_cell_angle_alpha 90
_cell_angle_beta 90
_cell_angle_gamma 120
_cell_formula_units_Z 9
_cell_length_a 11.2465(3)
_cell_length_b 11.2465(3)
_cell_length_c 11.2217(6)
_cell_measurement_reflns_used 3768
_cell_measurement_temperature 298
_cell_measurement_theta_max 29.6410
_cell_measurement_theta_min 3.5980
_cell_volume 1229.20(8)
_computing_molecular_graphics 'Olex2 (Dolomanov et al., 2009)'
_computing_publication_material 'Olex2 (Dolomanov et al., 2009)'
_computing_structure_refinement 'XL (Sheldrick, 2008)'
_computing_structure_solution 'ShelXT (Sheldrick, 2015)'
_diffrn_ambient_temperature 298
_diffrn_measured_fraction_theta_full 0.992
_diffrn_measured_fraction_theta_max 0.943
_diffrn_measurement_device_type 'Bruker APEX-II CCD'
_diffrn_measurement_method '\f and \w scans'
_diffrn_radiation_type MoK\a
_diffrn_radiation_wavelength 0.71073
_diffrn_reflns_av_R_equivalents 0.0254
_diffrn_reflns_av_unetI/netI 0.0132
_diffrn_reflns_Laue_measured_fraction_full 0.992
_diffrn_reflns_Laue_measured_fraction_max 0.943
_diffrn_reflns_limit_h_max 15
_diffrn_reflns_limit_h_min -15
_diffrn_reflns_limit_k_max 15
_diffrn_reflns_limit_k_min -14
_diffrn_reflns_limit_l_max 13
_diffrn_reflns_limit_l_min -15
_diffrn_reflns_number 6069
_diffrn_reflns_point_group_measured_fraction_full 0.992
_diffrn_reflns_point_group_measured_fraction_max 0.943
_diffrn_reflns_theta_full 25.242
_diffrn_reflns_theta_max 29.669
_diffrn_reflns_theta_min 3.623
_diffrn_standards_number 0
_exptl_absorpt_coefficient_mu 16.606
_exptl_absorpt_correction_T_max 1.00000
_exptl_absorpt_correction_T_min 0.55763
_exptl_absorpt_correction_type multi-scan
_exptl_crystal_colour 'clear light colourless'
_exptl_crystal_colour_lustre clear
_exptl_crystal_colour_modifier light
_exptl_crystal_colour_primary colourless
_exptl_crystal_density_diffrn 5.370
_exptl_crystal_description block
_exptl_crystal_F_000 1731
_exptl_crystal_size_max 0.1
_exptl_crystal_size_mid 0.1
_exptl_crystal_size_min 0.1
_refine_diff_density_max 1.626
_refine_diff_density_min -5.087
_refine_diff_density_rms 0.453
_refine_ls_extinction_coef 0.00061(9)
_refine_ls_extinction_expression Fc^*^=kFc[1+0.001xFc^2^\l^3^/sin(2\q)]^-1/4^
_refine_ls_extinction_method 'SHELXL-2014/7 (Sheldrick 2014'
_refine_ls_goodness_of_fit_ref 1.083
_refine_ls_hydrogen_treatment undef
_refine_ls_matrix_type full
_refine_ls_number_parameters 43
_refine_ls_number_reflns 738
_refine_ls_number_restraints 0
_refine_ls_restrained_S_all 1.083
_refine_ls_R_factor_all 0.0409
_refine_ls_R_factor_gt 0.0397
_refine_ls_shift/su_max 0.000
_refine_ls_shift/su_mean 0.000
_refine_ls_structure_factor_coef Fsqd
_refine_ls_weighting_details 'w=1/[\s^2^(Fo^2^)+(0.0294P)^2^+189.3792P] where P=(Fo^2^+2Fc^2^)/3'
_refine_ls_weighting_scheme calc
_refine_ls_wR_factor_gt 0.0941
_refine_ls_wR_factor_ref 0.0948
_reflns_Friedel_coverage 0.000
_reflns_number_gt 712
_reflns_number_total 738
_reflns_threshold_expression 'I > 2\s(I)'
_cod_data_source_file c9ce00814d2.cif
_cod_data_source_block gong
_cod_original_cell_volume 1229.20(9)
_cod_original_sg_symbol_H-M 'R -3'
_cod_original_formula_sum 'Ba0.50 Ga0.33 I2 O6'
_cod_database_code 7234925
_shelx_shelxl_version_number 2014/7
_shelx_space_group_comment
;
The symmetry employed for this shelxl refinement is uniquely defined
by the following loop, which should always be used as a source of
symmetry information in preference to the above space-group names.
They are only intended as comments.
;
_shelx_estimated_absorpt_t_max 0.287
_shelx_estimated_absorpt_t_min 0.287
_olex2_refinement_description
;
1. Others
 Fixed Sof: Ba1(0.25)
;
_olex2_submission_special_instructions 'No special instructions were received'

loop_
_space_group_symop_operation_xyz
'x, y, z'
'-y, x-y, z'
'-x+y, -x, z'
'x+2/3, y+1/3, z+1/3'
'-y+2/3, x-y+1/3, z+1/3'
'-x+y+2/3, -x+1/3, z+1/3'
'x+1/3, y+2/3, z+2/3'
'-y+1/3, x-y+2/3, z+2/3'
'-x+y+1/3, -x+2/3, z+2/3'
'-x, -y, -z'
'y, -x+y, -z'
'x-y, x, -z'
'-x+2/3, -y+1/3, -z+1/3'
'y+2/3, -x+y+1/3, -z+1/3'
'x-y+2/3, x+1/3, -z+1/3'
'-x+1/3, -y+2/3, -z+2/3'
'y+1/3, -x+y+2/3, -z+2/3'
'x-y+1/3, x+2/3, -z+2/3'

loop_
_atom_site_label
_atom_site_type_symbol
_atom_site_fract_x
_atom_site_fract_y
_atom_site_fract_z
_atom_site_U_iso_or_equiv
_atom_site_adp_type
_atom_site_occupancy
_atom_site_site_symmetry_order
_atom_site_calc_flag
_atom_site_refinement_flags_posn
_atom_site_refinement_flags_adp
_atom_site_refinement_flags_occupancy
I1 I 0.07751(5) 0.35404(6) 0.55823(5) 0.0096(2) Uani 1 1 d . . .
Ga1 Ga 0.3333 0.6667 0.6667 0.0102(5) Uani 1 6 d S T P
Ba1 Ba 0.0000 0.0000 0.65549(16) 0.0284(4) Uani 0.75 3 d S T P
O1 O 0.2523(7) 0.5052(7) 0.5606(7) 0.0195(14) Uani 1 1 d . . .
O2 O 0.0957(7) 0.2747(8) 0.6928(6) 0.0189(14) Uani 1 1 d . . .
O3 O 0.1187(7) 0.2650(7) 0.4481(6) 0.0174(13) Uani 1 1 d . . .

loop_
_atom_site_aniso_label
_atom_site_aniso_U_11
_atom_site_aniso_U_22
_atom_site_aniso_U_33
_atom_site_aniso_U_23
_atom_site_aniso_U_13
_atom_site_aniso_U_12
I1 0.0103(3) 0.0116(3) 0.0081(3) -0.00031(17) 0.00040(17) 0.0064(2)
Ga1 0.0109(7) 0.0109(7) 0.0087(10) 0.000 0.000 0.0054(3)
Ba1 0.0250(5) 0.0250(5) 0.0352(9) 0.000 0.000 0.0125(2)
O1 0.015(3) 0.013(3) 0.022(4) -0.005(3) 0.005(3) 0.001(3)
O2 0.019(3) 0.028(4) 0.011(3) 0.003(3) -0.003(2) 0.013(3)
O3 0.017(3) 0.018(3) 0.021(3) -0.005(3) 0.002(3) 0.010(3)

loop_
_atom_type_symbol
_atom_type_description
_atom_type_scat_dispersion_real
_atom_type_scat_dispersion_imag
_atom_type_scat_source
Ba Ba -0.3244 2.2819 'International Tables Vol C Tables 4.2.6.8 and 6.1.1.4'
Ga Ga 0.2307 1.6083 'International Tables Vol C Tables 4.2.6.8 and 6.1.1.4'
I I -0.4742 1.8119 'International Tables Vol C Tables 4.2.6.8 and 6.1.1.4'
O O 0.0106 0.0060 'International Tables Vol C Tables 4.2.6.8 and 6.1.1.4'

loop_
_geom_angle_atom_site_label_1
_geom_angle_atom_site_label_2
_geom_angle_atom_site_label_3
_geom_angle
_geom_angle_site_symmetry_1
_geom_angle_site_symmetry_3
O1 I1 Ba1 122.9(2) . .
O2 I1 Ba1 42.9(2) . .
O2 I1 O1 96.3(3) . .
O3 I1 Ba1 66.4(2) . .
O3 I1 O1 94.1(3) . .
O3 I1 O2 100.1(3) . .
Ba1 Ga1 Ba1 180.0 16_556 7_554
O1 Ga1 Ba1 52.9(2) 13_566 16_556
O1 Ga1 Ba1 127.1(2) 15_556 7_554
O1 Ga1 Ba1 127.1(2) 14_456 7_554
O1 Ga1 Ba1 52.9(2) . 7_554
O1 Ga1 Ba1 127.1(2) 13_566 7_554
O1 Ga1 Ba1 127.1(2) 2_665 16_556
O1 Ga1 Ba1 52.9(2) 2_665 7_554
O1 Ga1 Ba1 52.9(2) 15_556 16_556
O1 Ga1 Ba1 127.1(2) 3_565 16_556
O1 Ga1 Ba1 52.9(2) 3_565 7_554
O1 Ga1 Ba1 52.9(2) 14_456 16_556
O1 Ga1 Ba1 127.1(2) . 16_556
O1 Ga1 O1 87.4(3) 2_665 .
O1 Ga1 O1 180.0 3_565 15_556
O1 Ga1 O1 180.0 13_566 .
O1 Ga1 O1 92.7(3) 15_556 .
O1 Ga1 O1 87.4(3) 14_456 15_556
O1 Ga1 O1 92.6(3) 3_565 13_566
O1 Ga1 O1 180.0 14_456 2_665
O1 Ga1 O1 92.6(3) 3_565 14_456
O1 Ga1 O1 87.4(3) 13_566 15_556
O1 Ga1 O1 87.3(3) 13_566 14_456
O1 Ga1 O1 92.6(3) 2_665 15_556
O1 Ga1 O1 87.4(3) 3_565 2_665
O1 Ga1 O1 92.6(3) 14_456 .
O1 Ga1 O1 92.6(3) 13_566 2_665
O1 Ga1 O1 87.4(3) 3_565 .
I1 Ba1 I1 112.05(2) . 2
Ba1 Ba1 I1 73.25(3) 10_556 2
Ba1 Ba1 I1 73.25(3) 10_556 .
O1 Ba1 I1 135.20(14) 4_445 .
O1 Ba1 I1 83.54(13) 6_455 .
O1 Ba1 I1 98.54(14) 6_455 2
O1 Ba1 I1 135.20(14) 5 2
O1 Ba1 I1 83.54(13) 4_445 2
O1 Ba1 I1 98.54(14) 5 .
O1 Ba1 Ba1 149.57(13) 5 10_556
O1 Ba1 Ba1 149.57(13) 6_455 10_556
O1 Ba1 Ba1 149.57(13) 4_445 10_556
O1 Ba1 O1 52.0(2) 5 6_455
O1 Ba1 O1 52.0(2) 5 4_445
O1 Ba1 O1 52.0(2) 4_445 6_455
O2 Ba1 I1 26.74(14) . .
O2 Ba1 I1 128.85(15) . 2
O2 Ba1 I1 113.43(15) 3 2
O2 Ba1 I1 113.43(15) 2 .
O2 Ba1 I1 26.74(14) 2 2
O2 Ba1 I1 128.85(15) 3 .
O2 Ba1 Ba1 98.77(14) . 10_556
O2 Ba1 Ba1 98.77(14) 2 10_556
O2 Ba1 Ba1 98.77(14) 3 10_556
O2 Ba1 O1 63.0(2) . 6_455
O2 Ba1 O1 111.2(2) 2 5
O2 Ba1 O1 111.2(2) 3 6_455
O2 Ba1 O1 72.4(2) 2 6_455
O2 Ba1 O1 63.0(2) 3 5
O2 Ba1 O1 72.4(2) 3 4_445
O2 Ba1 O1 111.2(2) . 4_445
O2 Ba1 O1 72.4(2) . 5
O2 Ba1 O1 63.0(2) 2 4_445
O2 Ba1 O2 117.72(7) 3 .
O2 Ba1 O2 117.72(7) 3 2
O2 Ba1 O2 117.72(7) . 2
O2 Ba1 O3 72.7(2) 2 12_556
O2 Ba1 O3 61.7(2) 2 10_556
O2 Ba1 O3 61.7(2) . 12_556
O2 Ba1 O3 72.7(2) . 11_556
O2 Ba1 O3 61.7(2) 3 11_556
O2 Ba1 O3 163.4(2) 2 11_556
O2 Ba1 O3 163.4(2) 3 12_556
O2 Ba1 O3 72.7(2) 3 10_556
O2 Ba1 O3 163.4(2) . 10_556
O3 Ba1 I1 43.05(14) 12_556 .
O3 Ba1 I1 136.66(16) 11_556 2
O3 Ba1 I1 69.45(14) 12_556 2
O3 Ba1 I1 43.05(14) 10_556 2
O3 Ba1 I1 69.45(14) 11_556 .
O3 Ba1 I1 136.66(16) 10_556 .
O3 Ba1 Ba1 65.80(15) 10_556 10_556
O3 Ba1 Ba1 65.80(15) 11_556 10_556
O3 Ba1 Ba1 65.80(15) 12_556 10_556
O3 Ba1 O1 127.5(2) 11_556 4_445
O3 Ba1 O1 127.5(2) 12_556 5
O3 Ba1 O1 83.8(2) 10_556 4_445
O3 Ba1 O1 124.0(2) 11_556 6_455
O3 Ba1 O1 127.5(2) 10_556 6_455
O3 Ba1 O1 83.8(2) 12_556 6_455
O3 Ba1 O1 83.8(2) 11_556 5
O3 Ba1 O1 124.0(2) 12_556 4_445
O3 Ba1 O1 124.0(2) 10_556 5
O3 Ba1 O3 104.36(18) 10_556 12_556
O3 Ba1 O3 104.36(18) 10_556 11_556
O3 Ba1 O3 104.36(18) 11_556 12_556
I1 O1 Ga1 130.2(4) . .
I1 O1 Ba1 113.1(3) . 7_554
Ga1 O1 Ba1 96.7(3) . 7_554
I1 O2 Ba1 110.4(3) . .
I1 O3 Ba1 138.9(3) . 10_556

loop_
_geom_bond_atom_site_label_1
_geom_bond_atom_site_label_2
_geom_bond_distance
_geom_bond_site_symmetry_2
I1 Ba1 3.7861(7) .
I1 O1 1.848(7) .
I1 O2 1.817(7) .
I1 O3 1.791(7) .
Ga1 Ba1 3.8661(18) 7_554
Ga1 Ba1 3.8660(18) 16_556
Ga1 O1 1.972(7) 2_665
Ga1 O1 1.972(7) .
Ga1 O1 1.972(7) 15_556
Ga1 O1 1.972(7) 3_565
Ga1 O1 1.972(7) 13_566
Ga1 O1 1.972(7) 14_456
Ba1 I1 3.7861(7) 2
Ba1 Ba1 3.490(4) 10_556
Ba1 O1 3.104(8) 4_445
Ba1 O1 3.104(8) 6_455
Ba1 O1 3.104(8) 5
Ba1 O2 2.748(8) 3
Ba1 O2 2.748(8) 2
Ba1 O2 2.748(8) .
Ba1 O3 2.835(7) 11_556
Ba1 O3 2.835(7) 12_556
Ba1 O3 2.835(7) 10_556
O1 Ba1 3.104(8) 7_554
O3 Ba1 2.835(7) 10_556
